data_7135555
loop_
_publ_author_name
'd'Agostino, Simone'
'Vitale, Andrea'
'Kapadiya, Yashraj'
'Gingras, Marc'
'Negri, Fabrizia'
'Ceroni, Paola'
'Fermi, Andrea'

_publ_section_title
;
 Polymorphism-dependent room-temperature phosphorescence of a
 persulfurated benzene.
;
_journal_issue 24
_journal_name_full 'Chemical communications (Cambridge, England)'
_journal_page_first 6567
_journal_page_last 6571
_journal_paper_doi 10.1039/d6cc00320f
_journal_volume 62
_journal_year 2026
_chemical_formula_moiety 'C60 H66 S6'
_chemical_formula_sum 'C60 H66 S6'
_chemical_formula_weight 979.48
_space_group_crystal_system monoclinic
_space_group_IT_number 14
_space_group_name_Hall '-P 2ybc'
_space_group_name_H-M_alt 'P 1 21/c 1'
_atom_sites_solution_hydrogens mixed
_atom_sites_solution_primary dual
_audit_creation_date 2025-09-26
_audit_creation_method
;
Olex2 1.5
(compiled 2025.07.13 svn.rb7424aed for OlexSys, GUI svn.r7314)
;
_audit_update_record
;
2026-01-13 deposited with the CCDC.	2026-03-02 downloaded from the CCDC.
;
_cell_angle_alpha 90
_cell_angle_beta 100.795(6)
_cell_angle_gamma 90
_cell_formula_units_Z 2
_cell_length_a 18.861(13)
_cell_length_b 6.3789(12)
_cell_length_c 23.076(9)
_cell_measurement_reflns_used 638
_cell_measurement_temperature 298
_cell_measurement_theta_max 21.8690
_cell_measurement_theta_min 3.3680
_cell_volume 2727(2)
_computing_cell_refinement 'CrysAlisPro 1.171.44.85 (Rigaku OD, 2024)'
_computing_data_collection 'CrysAlisPro system (CCD 41.123a (release 20-01-2022))'
_computing_data_reduction 'CrysAlisPro 1.171.44.85 (Rigaku OD, 2024)'
_computing_molecular_graphics 'Olex2 1.5 (Dolomanov et al., 2009)'
_computing_publication_material 'Olex2 1.5 (Dolomanov et al., 2009)'
_computing_structure_refinement 'SHELXL 2016/6 (Sheldrick, 2015)'
_computing_structure_solution 'SHELXT 2014/5 (Sheldrick, 2014)'
_diffrn_ambient_temperature 298
_diffrn_detector 'CCD plate'
_diffrn_detector_area_resol_mean 16.1340
_diffrn_detector_type Sapphire3
_diffrn_measured_fraction_theta_full 0.990
_diffrn_measured_fraction_theta_max 0.858
_diffrn_measurement_details
;
List of Runs (angles in degrees, time in seconds):

  # Type    Start    End  Width  t~exp~   \w     \q     \k     \f   Frames
#--------------------------------------------------------------------------
  1  \w    -37.00  46.00   1.00   65.00    --   17.77 -77.00  90.00   83
  2  \w    -10.00  36.00   1.00   65.00    --   17.77  77.00-150.00   46
  3  \w     24.00  56.00   1.00   65.00    --   17.77 -99.00   0.00   32
  4  \w    -11.00  16.00   1.00   65.00    --   17.77  77.00 -60.00   27
  5  \w    -16.00  90.00   1.00   65.00    --   17.77  19.00  30.00  106
  6  \w    -51.00  36.00   1.00   65.00    --   17.77 -57.00-150.00   87
;
_diffrn_measurement_device 'four-circle diffractometer'
_diffrn_measurement_device_type 'Xcalibur, Sapphire3'
_diffrn_measurement_method '\w scans'
_diffrn_orient_matrix_type 'CrysAlisPro convention (1999,Acta A55,543-557)'
_diffrn_orient_matrix_UB_11 0.0182132000
_diffrn_orient_matrix_UB_12 0.0262074000
_diffrn_orient_matrix_UB_13 -0.0232450000
_diffrn_orient_matrix_UB_21 -0.0330755000
_diffrn_orient_matrix_UB_22 -0.0066541000
_diffrn_orient_matrix_UB_23 -0.0205327000
_diffrn_orient_matrix_UB_31 -0.0064593000
_diffrn_orient_matrix_UB_32 0.1079774000
_diffrn_orient_matrix_UB_33 0.0043780000
_diffrn_radiation_monochromator graphite
_diffrn_radiation_probe x-ray
_diffrn_radiation_type 'Mo K\a'
_diffrn_radiation_wavelength 0.71073
_diffrn_reflns_av_R_equivalents 0.0882
_diffrn_reflns_av_unetI/netI 0.2429
_diffrn_reflns_Laue_measured_fraction_full 0.990
_diffrn_reflns_Laue_measured_fraction_max 0.858
_diffrn_reflns_limit_h_max 24
_diffrn_reflns_limit_h_min -25
_diffrn_reflns_limit_k_max 8
_diffrn_reflns_limit_k_min -8
_diffrn_reflns_limit_l_max 29
_diffrn_reflns_limit_l_min -29
_diffrn_reflns_number 20474
_diffrn_reflns_point_group_measured_fraction_full 0.990
_diffrn_reflns_point_group_measured_fraction_max 0.858
_diffrn_reflns_theta_full 25.000
_diffrn_reflns_theta_max 29.501
_diffrn_reflns_theta_min 3.299
_diffrn_source 'fine-focus sealed X-ray tube'
_diffrn_source_type 'Enhance (Mo) X-ray Source'
_exptl_absorpt_coefficient_mu 0.288
_exptl_absorpt_correction_T_max 1.00000
_exptl_absorpt_correction_T_min 0.96522
_exptl_absorpt_correction_type multi-scan
_exptl_absorpt_process_details
;
CrysAlisPro 1.171.44.85 (Rigaku Oxford Diffraction, 2024)
Empirical absorption correction using spherical harmonics,
implemented in SCALE3 ABSPACK scaling algorithm.
;
_exptl_crystal_colour 'clear light yellow'
_exptl_crystal_colour_lustre clear
_exptl_crystal_colour_modifier light
_exptl_crystal_colour_primary yellow
_exptl_crystal_density_diffrn 1.193
_exptl_crystal_description prism
_exptl_crystal_F_000 1044
_exptl_crystal_size_max 0.08
_exptl_crystal_size_mid 0.05
_exptl_crystal_size_min 0.03
_refine_diff_density_max 0.252
_refine_diff_density_min -0.151
_refine_diff_density_rms 0.037
_refine_ls_extinction_method none
_refine_ls_goodness_of_fit_ref 0.691
_refine_ls_hydrogen_treatment mixed
_refine_ls_matrix_type full
_refine_ls_number_parameters 328
_refine_ls_number_reflns 6514
_refine_ls_number_restraints 247
_refine_ls_restrained_S_all 0.688
_refine_ls_R_factor_all 0.2258
_refine_ls_R_factor_gt 0.0520
_refine_ls_shift/su_max 0.001
_refine_ls_shift/su_mean 0.000
_refine_ls_structure_factor_coef Fsqd
_refine_ls_weighting_details 'w=1/[\s^2^(Fo^2^)+(0.0586P)^2^] where P=(Fo^2^+2Fc^2^)/3'
_refine_ls_weighting_scheme calc
_refine_ls_wR_factor_gt 0.1043
_refine_ls_wR_factor_ref 0.1304
_reflns_Friedel_coverage 0.000
_reflns_number_gt 1741
_reflns_number_total 6514
_reflns_threshold_expression 'I > 2\s(I)'
_twin_special_details
;
Component 2 rotated by -178.9079\% 
around [-0.08 1.00 -0.04] (reciprocal) or [-0.01 1.00 -0.00] (direct)
;
_cod_data_source_file d6cc00320f3.cif
_cod_data_source_block A6-iPr_Form-II_RT
_cod_depositor_comments 'Adding full bibliography for 7135552--7135555.cif.'
_cod_database_code 7135555
_shelx_shelxl_version_number 2016/6
_shelx_space_group_comment
;
The symmetry employed for this shelxl refinement is uniquely defined
by the following loop, which should always be used as a source of
symmetry information in preference to the above space-group names.
They are only intended as comments.
;
_shelx_estimated_absorpt_t_max 0.991
_shelx_estimated_absorpt_t_min 0.977
_diffrn_oxdiff_digest_od_ed
;

;
_olex2_refinement_description
;
1. Restrained distances
 C21-C19
 1.45 with sigma of 0.02
2. Rigid body (RIGU) restrains
 S002, S001, C1, C22, C2, C23, C27, S003, C3, C24, H23, H27, C26, C13, H24,
 C25, H26, C14, C18, C5, C28, H14, C15, C17, H18, C4, C6, H28, C29, C30, C16,
 H15, H17, C9, H4, H6, C7, H29A, H29B, H29C, H30A, H30B, H30C, C19, C8, H9, H7,
 H19, C20, C21, C10, H20A, H20B, H20C, H10, C11, C12, H11A, H11B, H11C, H12A,
 H12B, H12C
 with sigma for 1-2 distances of 0.004 and sigma for 1-3 distances of 0.004
3.a Ternary CH refined with riding coordinates:
 C10(H10), C19(H19), C28(H28)
3.b Aromatic/amide H refined with riding coordinates:
 C6(H6), C14(H14), C24(H24), C27(H27), C17(H17), C26(H26)
3.c Idealised Me refined as rotating group:
 C11(H11A,H11B,H11C), C12(H12A,H12B,H12C), C20(H20A,H20B,H20C), C29(H29A,H29B,
 H29C), C30(H30A,H30B,H30C), C21(H21A,H21B,H21C)
;
_olex2_submission_special_instructions 'No special instructions were received'
_oxdiff_exptl_absorpt_empirical_details
;
Empirical correction (ABSPACK) includes:
- Absorption correction using spherical harmonics
- Frame scaling
;
_oxdiff_exptl_absorpt_empirical_full_max 1.048
_oxdiff_exptl_absorpt_empirical_full_min 0.941
_oxdiff_twin_integration_method simultaneous
_oxdiff_twin_items 2

loop_
_space_group_symop_operation_xyz
'x, y, z'
'-x, y+1/2, -z+1/2'
'-x, -y, -z'
'x, -y-1/2, z-1/2'

loop_
_atom_site_label
_atom_site_type_symbol
_atom_site_fract_x
_atom_site_fract_y
_atom_site_fract_z
_atom_site_U_iso_or_equiv
_atom_site_adp_type
_atom_site_occupancy
_atom_site_site_symmetry_order
_atom_site_calc_flag
_atom_site_refinement_flags_posn
_atom_site_refinement_flags_adp
_atom_site_refinement_flags_occupancy
_atom_site_disorder_assembly
_atom_site_disorder_group
S001 S 0.38925(5) 0.80116(13) 0.41879(5) 0.0743(3) Uani 1 1 d . . . . .
S002 S 0.55548(5) 0.61677(14) 0.63533(4) 0.0751(3) Uani 1 1 d . . . . .
S003 S 0.44341(5) 0.90733(13) 0.55558(5) 0.0771(3) Uani 1 1 d . . . . .
C5 C 0.48033(17) 0.5379(5) 0.66595(15) 0.0581(9) Uani 1 1 d . . . . .
C8 C 0.36457(18) 0.4067(5) 0.71753(16) 0.0633(9) Uani 1 1 d . . . . .
C9 C 0.3910(2) 0.2812(6) 0.67801(17) 0.0700(11) Uani 1 1 d . . . . .
C2 C 0.47138(18) 0.6739(4) 0.52393(17) 0.0561(9) Uani 1 1 d . . . . .
C1 C 0.44721(16) 0.6228(5) 0.46447(16) 0.0561(9) Uani 1 1 d . . . . .
C3 C 0.52437(18) 0.5524(5) 0.55978(14) 0.0567(9) Uani 1 1 d . . . . .
C13 C 0.34873(18) 0.8817(5) 0.54886(15) 0.0621(9) Uani 1 1 d . . . . .
C4 C 0.4487(2) 0.3429(6) 0.65334(18) 0.0712(11) Uani 1 1 d . . . . .
C6 C 0.45469(19) 0.6637(5) 0.70554(16) 0.0673(10) Uani 1 1 d . . . . .
H6 H 0.475223 0.794749 0.714962 0.081 Uiso 1 1 calc R U . . .
C7 C 0.3989(2) 0.5968(6) 0.73127(18) 0.0722(11) Uani 1 1 d . . . . .
C22 C 0.30476(19) 0.6782(5) 0.40242(16) 0.0658(10) Uani 1 1 d . . . . .
C10 C 0.3003(2) 0.3470(6) 0.74409(18) 0.0799(11) Uani 1 1 d . . . . .
H10 H 0.311589 0.385958 0.785883 0.096 Uiso 1 1 calc R U . . .
C23 C 0.2887(2) 0.4759(6) 0.41654(19) 0.0797(12) Uani 1 1 d . . . . .
C14 C 0.3169(2) 0.7013(5) 0.56202(17) 0.0773(11) Uani 1 1 d . . . . .
H14 H 0.344296 0.580829 0.571763 0.093 Uiso 1 1 calc R U . . .
C11 C 0.2824(2) 0.1145(6) 0.74138(19) 0.1057(14) Uani 1 1 d . . . . .
H11A H 0.267979 0.072416 0.700942 0.159 Uiso 1 1 calc R U . . .
H11B H 0.243680 0.088341 0.762146 0.159 Uiso 1 1 calc R U . . .
H11C H 0.324172 0.035965 0.759326 0.159 Uiso 1 1 calc R U . . .
C24 C 0.2183(2) 0.4004(6) 0.39990(19) 0.0904(12) Uani 1 1 d . . . . .
H24 H 0.208710 0.263301 0.409752 0.109 Uiso 1 1 calc R U . . .
C25 C 0.1636(2) 0.5167(8) 0.3702(2) 0.0944(13) Uani 1 1 d . . . . .
C15 C 0.2441(3) 0.6985(8) 0.5608(2) 0.0962(15) Uani 1 1 d . . . . .
C27 C 0.2498(3) 0.7972(6) 0.3724(2) 0.0964(14) Uani 1 1 d . . . . .
H27 H 0.259078 0.934608 0.362587 0.116 Uiso 1 1 calc R U . . .
C16 C 0.2008(2) 0.8683(8) 0.5486(2) 0.0951(13) Uani 1 1 d . . . . .
C17 C 0.2342(3) 1.0490(7) 0.5362(2) 0.1084(15) Uani 1 1 d . . . . .
H17 H 0.206656 1.169928 0.527644 0.130 Uiso 1 1 calc R U . . .
C12 C 0.2345(2) 0.4738(7) 0.7160(2) 0.1253(17) Uani 1 1 d . . . . .
H12A H 0.246753 0.620032 0.717124 0.188 Uiso 1 1 calc R U . . .
H12B H 0.196228 0.451075 0.737466 0.188 Uiso 1 1 calc R U . . .
H12C H 0.219126 0.430368 0.675822 0.188 Uiso 1 1 calc R U . . .
C18 C 0.3069(3) 1.0578(6) 0.53594(19) 0.0891(13) Uani 1 1 d . . . . .
C26 C 0.1807(2) 0.7183(8) 0.3562(2) 0.1149(16) Uani 1 1 d . . . . .
H26 H 0.144721 0.803395 0.335222 0.138 Uiso 1 1 calc R U . . .
C19 C 0.1209(3) 0.8675(10) 0.5499(3) 0.155(2) Uani 1 1 d D . . . .
H19 H 0.104810 0.980310 0.521626 0.187 Uiso 1 1 calc R U . . .
C28 C 0.0878(3) 0.4248(10) 0.3528(3) 0.161(2) Uani 1 1 d . . . . .
H28 H 0.083356 0.316961 0.382160 0.193 Uiso 1 1 calc R U . . .
C20 C 0.1031(3) 0.9588(11) 0.6022(4) 0.233(4) Uani 1 1 d . . . . .
H20A H 0.126995 0.882582 0.636135 0.349 Uiso 1 1 calc R U . . .
H20B H 0.051832 0.952400 0.600112 0.349 Uiso 1 1 calc R U . . .
H20C H 0.118559 1.102392 0.605225 0.349 Uiso 1 1 calc R U . . .
C29 C 0.0779(3) 0.3242(15) 0.2987(4) 0.324(7) Uani 1 1 d . . . . .
H29A H 0.066167 0.425693 0.267703 0.486 Uiso 1 1 calc R U . . .
H29B H 0.039292 0.224749 0.296210 0.486 Uiso 1 1 calc R U . . .
H29C H 0.121541 0.252521 0.294813 0.486 Uiso 1 1 calc R U . . .
C30 C 0.0301(3) 0.5769(13) 0.3547(4) 0.276(5) Uani 1 1 d . . . . .
H30A H 0.035628 0.634808 0.393725 0.415 Uiso 1 1 calc R U . . .
H30B H -0.015848 0.508366 0.344790 0.415 Uiso 1 1 calc R U . . .
H30C H 0.032843 0.687367 0.326973 0.415 Uiso 1 1 calc R U . . .
C21 C 0.0834(3) 0.7111(17) 0.5228(5) 0.383(9) Uani 1 1 d D . . . .
H21A H 0.079548 0.726671 0.480928 0.575 Uiso 1 1 calc R U . . .
H21B H 0.036028 0.710828 0.532362 0.575 Uiso 1 1 calc R U . . .
H21C H 0.107235 0.581288 0.535225 0.575 Uiso 1 1 calc R U . . .
H7 H 0.3794(12) 0.678(3) 0.7580(12) 0.037(8) Uiso 1 1 d . . . . .
H9 H 0.3674(15) 0.154(4) 0.6688(13) 0.066(10) Uiso 1 1 d . . . . .
H4 H 0.4744(18) 0.252(5) 0.6335(17) 0.096(13) Uiso 1 1 d . . . . .
H18 H 0.3306(14) 1.183(4) 0.5292(12) 0.055(9) Uiso 1 1 d . . . . .
H15 H 0.2281(15) 0.586(4) 0.5696(13) 0.052(11) Uiso 1 1 d . . . . .
H23 H 0.3244(14) 0.379(4) 0.4331(12) 0.051(9) Uiso 1 1 d . . . . .

loop_
_atom_site_aniso_label
_atom_site_aniso_U_11
_atom_site_aniso_U_22
_atom_site_aniso_U_33
_atom_site_aniso_U_23
_atom_site_aniso_U_13
_atom_site_aniso_U_12
S001 0.0864(7) 0.0622(6) 0.0754(8) 0.0067(5) 0.0180(6) -0.0115(5)
S002 0.0768(7) 0.0863(6) 0.0629(7) -0.0205(6) 0.0153(6) -0.0222(5)
S003 0.0860(7) 0.0597(5) 0.0906(9) -0.0257(5) 0.0297(6) -0.0166(5)
C5 0.073(2) 0.056(2) 0.046(2) -0.0101(17) 0.0105(19) -0.0049(18)
C8 0.071(3) 0.064(2) 0.057(3) -0.0022(19) 0.018(2) 0.007(2)
C9 0.087(3) 0.059(2) 0.068(3) -0.012(2) 0.022(2) -0.013(2)
C2 0.061(2) 0.0481(19) 0.063(3) -0.0121(18) 0.0215(19) -0.0204(17)
C1 0.061(2) 0.0516(19) 0.058(2) -0.0042(18) 0.0185(19) -0.0167(17)
C3 0.063(2) 0.059(2) 0.051(2) -0.0136(18) 0.0188(19) -0.0202(17)
C13 0.078(2) 0.0504(19) 0.060(3) -0.0081(18) 0.019(2) -0.0029(19)
C4 0.091(3) 0.063(2) 0.066(3) -0.022(2) 0.030(2) -0.009(2)
C6 0.082(3) 0.057(2) 0.064(3) -0.0206(19) 0.019(2) -0.0080(19)
C7 0.092(3) 0.061(2) 0.069(3) -0.021(2) 0.031(2) 0.009(2)
C22 0.073(2) 0.067(2) 0.059(3) 0.0051(18) 0.018(2) 0.004(2)
C10 0.080(3) 0.090(3) 0.074(3) 0.000(2) 0.027(2) 0.001(2)
C23 0.068(3) 0.068(3) 0.100(4) 0.016(2) 0.010(3) 0.002(2)
C14 0.067(3) 0.059(2) 0.106(3) 0.005(2) 0.019(2) 0.002(2)
C11 0.110(3) 0.104(3) 0.112(4) 0.010(3) 0.043(3) -0.017(3)
C24 0.073(3) 0.083(3) 0.113(4) 0.008(2) 0.015(3) -0.010(2)
C25 0.071(3) 0.109(3) 0.102(4) 0.002(3) 0.012(3) 0.007(3)
C15 0.079(3) 0.082(3) 0.130(5) 0.012(3) 0.025(3) -0.006(3)
C27 0.094(3) 0.081(3) 0.116(4) 0.029(2) 0.025(3) 0.014(3)
C16 0.081(3) 0.105(3) 0.098(4) -0.008(3) 0.016(3) 0.011(3)
C17 0.097(3) 0.093(3) 0.131(4) 0.005(3) 0.012(3) 0.033(3)
C12 0.085(3) 0.137(4) 0.163(5) 0.032(3) 0.045(3) 0.022(3)
C18 0.110(4) 0.054(3) 0.104(4) 0.012(2) 0.021(3) 0.001(3)
C26 0.071(3) 0.126(4) 0.144(5) 0.039(3) 0.009(3) 0.031(3)
C19 0.066(3) 0.214(6) 0.185(6) -0.064(5) 0.019(4) 0.001(3)
C28 0.053(3) 0.205(6) 0.214(7) -0.051(5) -0.002(4) -0.002(3)
C20 0.111(5) 0.345(9) 0.258(9) -0.146(8) 0.078(5) -0.009(5)
C29 0.115(5) 0.471(13) 0.380(13) -0.295(11) 0.028(6) -0.089(7)
C30 0.101(5) 0.364(11) 0.362(13) -0.083(9) 0.036(6) 0.003(6)
C21 0.080(5) 0.581(17) 0.495(17) -0.349(15) 0.073(7) -0.082(7)

loop_
_atom_type_symbol
_atom_type_description
_atom_type_scat_dispersion_real
_atom_type_scat_dispersion_imag
_atom_type_scat_source
C C 0.0033 0.0016 'International Tables Vol C Tables 4.2.6.8 and 6.1.1.4'
H H 0.0000 0.0000 'International Tables Vol C Tables 4.2.6.8 and 6.1.1.4'
S S 0.1246 0.1234 'International Tables Vol C Tables 4.2.6.8 and 6.1.1.4'

loop_
_geom_angle_atom_site_label_1
_geom_angle_atom_site_label_2
_geom_angle_atom_site_label_3
_geom_angle
_geom_angle_site_symmetry_1
_geom_angle_site_symmetry_3
_geom_angle_publ_flag
C22 S001 C1 105.93(16) . . ?
C5 S002 C3 100.58(15) . . ?
C13 S003 C2 104.96(16) . . ?
C4 C5 S002 121.1(3) . . ?
C6 C5 S002 120.6(3) . . ?
C6 C5 C4 118.2(3) . . ?
C9 C8 C7 116.8(4) . . ?
C9 C8 C10 122.8(3) . . ?
C7 C8 C10 120.4(3) . . ?
C8 C9 C4 121.4(4) . . ?
C8 C9 H9 116.2(19) . . ?
C4 C9 H9 122.4(18) . . ?
C1 C2 S003 121.9(3) . . ?
C1 C2 C3 120.9(3) . . ?
C3 C2 S003 116.9(3) . . ?
C2 C1 S001 118.8(3) . . ?
C2 C1 C3 119.9(3) . 3_666 ?
C3 C1 S001 120.8(3) 3_666 . ?
C2 C3 S002 121.1(3) . . ?
C1 C3 S002 119.6(3) 3_666 . ?
C1 C3 C2 119.2(3) 3_666 . ?
C14 C13 S003 122.7(3) . . ?
C14 C13 C18 118.8(4) . . ?
C18 C13 S003 118.2(3) . . ?
C5 C4 H4 115(2) . . ?
C9 C4 C5 120.8(4) . . ?
C9 C4 H4 124(2) . . ?
C5 C6 H6 119.9 . . ?
C7 C6 C5 120.2(3) . . ?
C7 C6 H6 119.9 . . ?
C8 C7 H7 114.4(15) . . ?
C6 C7 C8 122.6(4) . . ?
C6 C7 H7 123.0(15) . . ?
C23 C22 S001 126.8(3) . . ?
C27 C22 S001 115.7(3) . . ?
C27 C22 C23 117.4(4) . . ?
C8 C10 H10 107.1 . . ?
C8 C10 C11 114.8(3) . . ?
C8 C10 C12 110.3(3) . . ?
C11 C10 H10 107.1 . . ?
C11 C10 C12 110.1(3) . . ?
C12 C10 H10 107.1 . . ?
C22 C23 C24 119.8(4) . . ?
C22 C23 H23 122.6(16) . . ?
C24 C23 H23 117.1(16) . . ?
C13 C14 H14 120.3 . . ?
C13 C14 C15 119.4(4) . . ?
C15 C14 H14 120.3 . . ?
C10 C11 H11A 109.5 . . ?
C10 C11 H11B 109.5 . . ?
C10 C11 H11C 109.5 . . ?
H11A C11 H11B 109.5 . . ?
H11A C11 H11C 109.5 . . ?
H11B C11 H11C 109.5 . . ?
C23 C24 H24 118.4 . . ?
C25 C24 C23 123.2(4) . . ?
C25 C24 H24 118.4 . . ?
C24 C25 C26 116.3(4) . . ?
C24 C25 C28 120.8(5) . . ?
C26 C25 C28 123.0(5) . . ?
C14 C15 H15 115(2) . . ?
C16 C15 C14 123.9(5) . . ?
C16 C15 H15 121(2) . . ?
C22 C27 H27 119.2 . . ?
C22 C27 C26 121.6(4) . . ?
C26 C27 H27 119.2 . . ?
C15 C16 C17 115.7(4) . . ?
C15 C16 C19 123.9(5) . . ?
C17 C16 C19 120.4(5) . . ?
C16 C17 H17 118.9 . . ?
C16 C17 C18 122.2(4) . . ?
C18 C17 H17 118.9 . . ?
C10 C12 H12A 109.5 . . ?
C10 C12 H12B 109.5 . . ?
C10 C12 H12C 109.5 . . ?
H12A C12 H12B 109.5 . . ?
H12A C12 H12C 109.5 . . ?
H12B C12 H12C 109.5 . . ?
C13 C18 C17 120.0(4) . . ?
C13 C18 H18 117.3(17) . . ?
C17 C18 H18 122.7(16) . . ?
C25 C26 C27 121.7(4) . . ?
C25 C26 H26 119.1 . . ?
C27 C26 H26 119.1 . . ?
C16 C19 H19 99.8 . . ?
C20 C19 C16 114.0(5) . . ?
C20 C19 H19 99.8 . . ?
C21 C19 C16 116.3(6) . . ?
C21 C19 H19 99.8 . . ?
C21 C19 C20 121.3(7) . . ?
C25 C28 H28 106.5 . . ?
C29 C28 C25 112.1(5) . . ?
C29 C28 H28 106.5 . . ?
C29 C28 C30 111.1(6) . . ?
C30 C28 C25 113.6(5) . . ?
C30 C28 H28 106.5 . . ?
C19 C20 H20A 109.5 . . ?
C19 C20 H20B 109.5 . . ?
C19 C20 H20C 109.5 . . ?
H20A C20 H20B 109.5 . . ?
H20A C20 H20C 109.5 . . ?
H20B C20 H20C 109.5 . . ?
C28 C29 H29A 109.5 . . ?
C28 C29 H29B 109.5 . . ?
C28 C29 H29C 109.5 . . ?
H29A C29 H29B 109.5 . . ?
H29A C29 H29C 109.5 . . ?
H29B C29 H29C 109.5 . . ?
C28 C30 H30A 109.5 . . ?
C28 C30 H30B 109.5 . . ?
C28 C30 H30C 109.5 . . ?
H30A C30 H30B 109.5 . . ?
H30A C30 H30C 109.5 . . ?
H30B C30 H30C 109.5 . . ?
C19 C21 H21A 109.5 . . ?
C19 C21 H21B 109.5 . . ?
C19 C21 H21C 109.5 . . ?
H21A C21 H21B 109.5 . . ?
H21A C21 H21C 109.5 . . ?
H21B C21 H21C 109.5 . . ?

loop_
_geom_bond_atom_site_label_1
_geom_bond_atom_site_label_2
_geom_bond_distance
_geom_bond_site_symmetry_2
_geom_bond_publ_flag
S001 C1 1.780(3) . ?
S001 C22 1.753(4) . ?
S002 C5 1.771(3) . ?
S002 C3 1.780(3) . ?
S003 C2 1.781(3) . ?
S003 C13 1.771(4) . ?
C5 C4 1.387(4) . ?
C5 C6 1.370(4) . ?
C8 C9 1.375(4) . ?
C8 C7 1.384(4) . ?
C8 C10 1.506(5) . ?
C9 C4 1.377(5) . ?
C9 H9 0.93(3) . ?
C2 C1 1.401(5) . ?
C2 C3 1.405(4) . ?
C1 C3 1.401(4) 3_666 ?
C13 C14 1.359(4) . ?
C13 C18 1.373(5) . ?
C4 H4 0.93(3) . ?
C6 H6 0.9300 . ?
C6 C7 1.370(5) . ?
C7 H7 0.93(2) . ?
C22 C23 1.379(5) . ?
C22 C27 1.364(5) . ?
C10 H10 0.9800 . ?
C10 C11 1.520(5) . ?
C10 C12 1.520(5) . ?
C23 C24 1.396(5) . ?
C23 H23 0.94(3) . ?
C14 H14 0.9300 . ?
C14 C15 1.368(5) . ?
C11 H11A 0.9600 . ?
C11 H11B 0.9600 . ?
C11 H11C 0.9600 . ?
C24 H24 0.9300 . ?
C24 C25 1.349(5) . ?
C25 C26 1.379(5) . ?
C25 C28 1.528(6) . ?
C15 C16 1.354(5) . ?
C15 H15 0.82(2) . ?
C27 H27 0.9300 . ?
C27 C26 1.382(5) . ?
C16 C17 1.368(5) . ?
C16 C19 1.513(6) . ?
C17 H17 0.9300 . ?
C17 C18 1.374(6) . ?
C12 H12A 0.9600 . ?
C12 H12B 0.9600 . ?
C12 H12C 0.9600 . ?
C18 H18 0.94(3) . ?
C26 H26 0.9300 . ?
C19 H19 0.9800 . ?
C19 C20 1.435(7) . ?
C19 C21 1.312(7) . ?
C28 H28 0.9800 . ?
C28 C29 1.384(8) . ?
C28 C30 1.464(7) . ?
C20 H20A 0.9600 . ?
C20 H20B 0.9600 . ?
C20 H20C 0.9600 . ?
C29 H29A 0.9600 . ?
C29 H29B 0.9600 . ?
C29 H29C 0.9600 . ?
C30 H30A 0.9600 . ?
C30 H30B 0.9600 . ?
C30 H30C 0.9600 . ?
C21 H21A 0.9600 . ?
C21 H21B 0.9600 . ?
C21 H21C 0.9600 . ?

loop_
_geom_torsion_atom_site_label_1
_geom_torsion_atom_site_label_2
_geom_torsion_atom_site_label_3
_geom_torsion_atom_site_label_4
_geom_torsion
_geom_torsion_site_symmetry_1
_geom_torsion_site_symmetry_2
_geom_torsion_site_symmetry_3
_geom_torsion_site_symmetry_4
_geom_torsion_publ_flag
S001 C22 C23 C24 -179.6(3) . . . . ?
S001 C22 C27 C26 179.3(4) . . . . ?
S002 C5 C4 C9 179.0(3) . . . . ?
S002 C5 C6 C7 -176.7(3) . . . . ?
S003 C2 C1 S001 2.2(4) . . . . ?
S003 C2 C1 C3 174.3(2) . . . 3_666 ?
S003 C2 C3 S002 5.8(3) . . . . ?
S003 C2 C3 C1 -174.6(2) . . . 3_666 ?
S003 C13 C14 C15 174.2(3) . . . . ?
S003 C13 C18 C17 -173.5(4) . . . . ?
C5 S002 C3 C2 73.6(3) . . . . ?
C5 S002 C3 C1 -106.1(3) . . . 3_666 ?
C5 C6 C7 C8 -2.3(6) . . . . ?
C8 C9 C4 C5 -2.5(6) . . . . ?
C9 C8 C7 C6 2.6(6) . . . . ?
C9 C8 C10 C11 19.9(5) . . . . ?
C9 C8 C10 C12 -105.2(4) . . . . ?
C2 S003 C13 C14 44.7(4) . . . . ?
C2 S003 C13 C18 -142.4(3) . . . . ?
C1 S001 C22 C23 -6.5(4) . . . . ?
C1 S001 C22 C27 173.7(3) . . . . ?
C1 C2 C3 S002 179.9(2) . . . . ?
C1 C2 C3 C1 -0.5(5) . . . 3_666 ?
C3 S002 C5 C4 48.6(3) . . . . ?
C3 S002 C5 C6 -135.3(3) . . . . ?
C3 C2 C1 S001 -171.6(2) . . . . ?
C3 C2 C1 C3 0.5(5) . . . 3_666 ?
C13 S003 C2 C1 62.3(3) . . . . ?
C13 S003 C2 C3 -123.7(2) . . . . ?
C13 C14 C15 C16 -1.8(7) . . . . ?
C4 C5 C6 C7 -0.4(5) . . . . ?
C6 C5 C4 C9 2.8(6) . . . . ?
C7 C8 C9 C4 -0.2(6) . . . . ?
C7 C8 C10 C11 -161.8(4) . . . . ?
C7 C8 C10 C12 73.1(5) . . . . ?
C22 S001 C1 C2 -110.8(3) . . . . ?
C22 S001 C1 C3 77.2(3) . . . 3_666 ?
C22 C23 C24 C25 -0.2(6) . . . . ?
C22 C27 C26 C25 0.9(7) . . . . ?
C10 C8 C9 C4 178.2(4) . . . . ?
C10 C8 C7 C6 -175.9(3) . . . . ?
C23 C22 C27 C26 -0.5(6) . . . . ?
C23 C24 C25 C26 0.6(6) . . . . ?
C23 C24 C25 C28 179.5(4) . . . . ?
C14 C13 C18 C17 -0.3(6) . . . . ?
C14 C15 C16 C17 0.9(7) . . . . ?
C14 C15 C16 C19 -177.2(5) . . . . ?
C24 C25 C26 C27 -0.9(7) . . . . ?
C24 C25 C28 C29 -87.9(8) . . . . ?
C24 C25 C28 C30 145.1(6) . . . . ?
C15 C16 C17 C18 0.2(7) . . . . ?
C15 C16 C19 C20 101.4(7) . . . . ?
C15 C16 C19 C21 -47.2(10) . . . . ?
C27 C22 C23 C24 0.2(6) . . . . ?
C16 C17 C18 C13 -0.5(7) . . . . ?
C17 C16 C19 C20 -76.6(8) . . . . ?
C17 C16 C19 C21 134.8(8) . . . . ?
C18 C13 C14 C15 1.4(6) . . . . ?
C26 C25 C28 C29 91.0(8) . . . . ?
C26 C25 C28 C30 -36.0(8) . . . . ?
C19 C16 C17 C18 178.4(5) . . . . ?
C28 C25 C26 C27 -179.8(5) . . . . ?

loop_
_twin_individual_id
_twin_individual_mass_fraction_refined
_oxdiff_twin_reflns_isolated
_oxdiff_twin_reflns_overlapped
_twin_individual_twin_lattice_type
_twin_individual_twin_matrix_11
_twin_individual_twin_matrix_12
_twin_individual_twin_matrix_13
_twin_individual_twin_matrix_21
_twin_individual_twin_matrix_22
_twin_individual_twin_matrix_23
_twin_individual_twin_matrix_31
_twin_individual_twin_matrix_32
_twin_individual_twin_matrix_33
1 0.8783 16301 5400 ref 1.0000 0.0000 0.0000 0.0000 1.0000 0.0000 0.0000 0.0000 1.0000
2 0.1217 16189 5400 nmt -1.0031 -0.1631 -0.0150 -0.0195 0.9957 -0.0093 0.0246 -0.0838 -0.9952
